data_4032661
loop_
_publ_author_name
'Yan, Qiao'
'Bolte, Benoit'
'Bai, Yuhua'
'Banwell, Martin G.'
'Willis, Anthony C.'
'Carr, Paul D.'

_publ_section_title
;
 Studies on the Photochemical Rearrangements of Enantiomerically Pure,
 Polysubstituted, and Variously Annulated Bicyclo[2.2.2]octenones.
;
_journal_issue 15
_journal_name_full 'The Journal of organic chemistry'
_journal_page_first 8008
_journal_page_last 8022
_journal_paper_doi 10.1021/acs.joc.7b01243
_journal_volume 82
_journal_year 2017
_chemical_absolute_configuration ad
_chemical_compound_source local
_chemical_formula_moiety 'C13 H16 O3'
_chemical_formula_sum 'C13 H16 O3'
_chemical_formula_weight 220.27
_space_group_IT_number 19
_symmetry_cell_setting orthorhombic
_symmetry_space_group_name_Hall 'P 2ac 2ab'
_symmetry_space_group_name_H-M 'P 21 21 21'
_atom_sites_solution_hydrogens difmap
_atom_sites_solution_primary direct
_audit_creation_date 16-02-03
_audit_creation_method CRYSTALS_ver_14.40
_audit_update_record
;
2016-02-03 - Report on C13 H16 O3 
             by Anthony C. Willis
             for   Qiao Yan and Martin Banwell

2016-02-03 - details of refinement in _refine_special_details below

2016-02-03 - passes checkcif tests with minor warnings  
;
_cell_angle_alpha 90
_cell_angle_beta 90
_cell_angle_gamma 90
_cell_formula_units_Z 4
_cell_length_a 7.27015(5)
_cell_length_b 11.05109(8)
_cell_length_c 13.78627(9)
_cell_measurement_reflns_used 17588
_cell_measurement_temperature 150
_cell_measurement_theta_max 72
_cell_measurement_theta_min 5
_cell_volume 1107.631(13)
_computing_cell_refinement 'CrysAlisPro (Agilent Technologies, 2015)'
_computing_data_collection
;
CrysAlisPro, Agilent Technologies,
Version 1.171.37.35h (release 09-02-2015 CrysAlis171 .NET)
(compiled Feb 9 2015,16:26:32)
;
_computing_data_reduction 'CrysAlisPro (Agilent Technologies, 2015)'
_computing_molecular_graphics 'PLATON (Spek, 2008)'
_computing_publication_material 'CRYSTALS (Betteridge et al., 2003)'
_computing_structure_refinement 'CRYSTALS (Betteridge et al., 2003)'
_computing_structure_solution 'SIR92 (Altomare et al., 1994)'
_diffrn_ambient_temperature 150
_diffrn_measured_fraction_theta_full 1.000
_diffrn_measured_fraction_theta_max 1.000
_diffrn_measurement_device Area
_diffrn_measurement_device_type 'SuperNova, Dual, Cu at zero, EosS2'
_diffrn_measurement_method \w
_diffrn_radiation_monochromator mirror
_diffrn_radiation_source 'Supernova (Cu) X-ray Source'
_diffrn_radiation_type 'Cu K\a'
_diffrn_radiation_wavelength 1.54184
_diffrn_reflns_av_R_equivalents 0.019
_diffrn_reflns_limit_h_max 8
_diffrn_reflns_limit_h_min -8
_diffrn_reflns_limit_k_max 11
_diffrn_reflns_limit_k_min -13
_diffrn_reflns_limit_l_max 16
_diffrn_reflns_limit_l_min -17
_diffrn_reflns_number 22025
_diffrn_reflns_theta_full 72.399
_diffrn_reflns_theta_max 72.399
_diffrn_reflns_theta_min 5.129
_diffrn_standards_number 0
_exptl_absorpt_coefficient_mu 0.755
_exptl_absorpt_correction_T_max 0.91
_exptl_absorpt_correction_T_min 0.90
_exptl_absorpt_correction_type multi-scan
_exptl_absorpt_process_details
;
CrysAlisPro, Agilent Technologies,
Version 1.171.37.35h (release 09-02-2015 CrysAlis171 .NET)
(compiled Feb 9 2015,16:26:32)
Empirical absorption correction using spherical harmonics,
 implemented in SCALE3 ABSPACK scaling algorithm.
;
_exptl_crystal_colour colourless
_exptl_crystal_density_diffrn 1.321
_exptl_crystal_density_method 'not measured'
_exptl_crystal_description block
_exptl_crystal_F_000 472
_exptl_crystal_size_max 0.196
_exptl_crystal_size_mid 0.176
_exptl_crystal_size_min 0.127
_refine_diff_density_max 0.17
_refine_diff_density_min -0.13
_refine_ls_abs_structure_details 'Flack (1983), 904 Friedel-pairs'
_refine_ls_abs_structure_Flack 0.02(14)
_refine_ls_extinction_coef 74(4)
_refine_ls_extinction_method 'Larson (1970), Equation 22'
_refine_ls_goodness_of_fit_ref 1.0060
_refine_ls_hydrogen_treatment constr
_refine_ls_matrix_type full
_refine_ls_number_parameters 147
_refine_ls_number_reflns 2186
_refine_ls_number_restraints 0
_refine_ls_R_factor_all 0.0224
_refine_ls_R_factor_gt 0.0221
_refine_ls_shift/su_max 0.0004931
_refine_ls_shift/su_mean 0.0000763
_refine_ls_structure_factor_coef Fsqd
_refine_ls_weighting_details
;
 Method= Modified Sheldrick 
 w=1/[\s^2^(F^2^) + ( 0.03P)^2^ + 0.21P] 
 ,where P=(max(Fo^2^,0) + 2Fc^2^)/3 
;
_refine_ls_weighting_scheme calc
_refine_ls_wR_factor_all 0.0572
_refine_ls_wR_factor_gt 0.0570
_refine_ls_wR_factor_ref 0.0572
_reflns_limit_h_max 8
_reflns_limit_h_min -8
_reflns_limit_k_max 13
_reflns_limit_k_min 0
_reflns_limit_l_max 17
_reflns_limit_l_min 0
_reflns_number_gt 2152
_reflns_number_total 2186
_reflns_threshold_expression I>2.0\s(I)
_oxford_diffrn_Wilson_B_factor 1.97
_oxford_diffrn_Wilson_scale 0.01
_oxford_refine_ls_r_factor_ref 0.0224
_oxford_refine_ls_scale 11.9(5)
_oxford_reflns_number_all 2186
_oxford_reflns_threshold_expression_ref I>-10.0\s(I)
_oxford_structure_analysis_title 'Z:\ban1603SN\Tony_ban1603SN_data At 16:29 on'
_cod_data_source_file jo7b01243_si_002.cif
_cod_data_source_block ban1603SN_compound_23
_cod_depositor_comments 'Adding full bibliography for 4032648--4032665.cif.'
_cod_original_sg_symbol_H-M 'P 21 21 21 '
_cod_database_code 4032661

loop_
_symmetry_equiv_pos_as_xyz
x,y,z
x+1/2,-y+1/2,-z
-x,y+1/2,-z+1/2
-x+1/2,-y,z+1/2

loop_
_atom_site_label
_atom_site_type_symbol
_atom_site_fract_x
_atom_site_fract_y
_atom_site_fract_z
_atom_site_U_iso_or_equiv
_atom_site_occupancy
_atom_site_adp_type
_atom_site_refinement_flags_posn
O1 O 0.21918(11) 0.72862(7) 0.41885(6) 0.0292 1.0000 Uani .
O2 O 0.13586(11) 0.74109(6) 0.57421(5) 0.0261 1.0000 Uani .
O3 O 0.30988(12) 0.70585(7) 0.77465(6) 0.0347 1.0000 Uani .
C1 C 0.20276(13) 0.54518(9) 0.52097(7) 0.0188 1.0000 Uani .
C2 C 0.39460(12) 0.52539(8) 0.57031(7) 0.0175 1.0000 Uani .
C3 C 0.36814(13) 0.52036(9) 0.68367(7) 0.0203 1.0000 Uani .
C4 C 0.26446(15) 0.63618(9) 0.71119(7) 0.0223 1.0000 Uani .
C5 C 0.08988(15) 0.65510(9) 0.65062(8) 0.0237 1.0000 Uani .
C6 C 0.04598(13) 0.53671(9) 0.59747(7) 0.0212 1.0000 Uani .
C7 C 0.22788(15) 0.42385(9) 0.70942(7) 0.0233 1.0000 Uani .
C8 C 0.06581(15) 0.43223(9) 0.66568(8) 0.0235 1.0000 Uani .
C9 C 0.54914(15) 0.50987(11) 0.73873(8) 0.0288 1.0000 Uani .
C10 C 0.18923(14) 0.67784(9) 0.49403(7) 0.0217 1.0000 Uani .
C11 C 0.50412(13) 0.41856(8) 0.52638(8) 0.0193 1.0000 Uani .
C12 C 0.40835(15) 0.29588(9) 0.53032(8) 0.0257 1.0000 Uani .
C13 C 0.55932(16) 0.44891(10) 0.42216(8) 0.0282 1.0000 Uani .
H11 H 0.1818 0.4920 0.4648 0.0238 1.0000 Uiso R
H21 H 0.4674 0.6000 0.5561 0.0191 1.0000 Uiso R
H51 H -0.0108 0.6879 0.6895 0.0296 1.0000 Uiso R
H61 H -0.0764 0.5413 0.5661 0.0240 1.0000 Uiso R
H71 H 0.2587 0.3621 0.7550 0.0301 1.0000 Uiso R
H81 H -0.0331 0.3774 0.6761 0.0279 1.0000 Uiso R
H91 H 0.6363 0.5714 0.7168 0.0427 1.0000 Uiso R
H92 H 0.5248 0.5239 0.8078 0.0429 1.0000 Uiso R
H93 H 0.6070 0.4297 0.7298 0.0415 1.0000 Uiso R
H111 H 0.6179 0.4124 0.5640 0.0220 1.0000 Uiso R
H121 H 0.3900 0.2688 0.5977 0.0394 1.0000 Uiso R
H122 H 0.4825 0.2349 0.4958 0.0368 1.0000 Uiso R
H123 H 0.2889 0.2988 0.4975 0.0377 1.0000 Uiso R
H131 H 0.4505 0.4610 0.3821 0.0435 1.0000 Uiso R
H132 H 0.6335 0.3827 0.3943 0.0400 1.0000 Uiso R
H133 H 0.6338 0.5227 0.4210 0.0426 1.0000 Uiso R

loop_
_atom_site_aniso_label
_atom_site_aniso_U_11
_atom_site_aniso_U_22
_atom_site_aniso_U_33
_atom_site_aniso_U_23
_atom_site_aniso_U_13
_atom_site_aniso_U_12
O1 0.0315(4) 0.0280(4) 0.0283(4) 0.0078(3) 0.0028(3) 0.0058(3)
O2 0.0319(4) 0.0188(3) 0.0276(4) 0.0013(3) 0.0036(3) 0.0052(3)
O3 0.0427(5) 0.0290(4) 0.0324(4) -0.0119(3) -0.0030(4) -0.0016(4)
C1 0.0185(4) 0.0184(4) 0.0196(4) 0.0000(4) -0.0004(4) 0.0016(4)
C2 0.0180(4) 0.0152(4) 0.0195(4) 0.0003(4) -0.0002(3) -0.0006(3)
C3 0.0216(5) 0.0198(5) 0.0196(4) -0.0010(4) -0.0025(3) 0.0000(4)
C4 0.0259(5) 0.0204(5) 0.0208(5) -0.0019(4) 0.0031(4) -0.0031(4)
C5 0.0255(5) 0.0216(5) 0.0239(5) -0.0002(4) 0.0057(4) 0.0045(4)
C6 0.0166(5) 0.0232(5) 0.0239(5) -0.0019(4) 0.0006(4) -0.0005(4)
C7 0.0296(5) 0.0202(5) 0.0201(5) 0.0017(4) 0.0030(4) -0.0003(4)
C8 0.0240(5) 0.0219(5) 0.0246(5) -0.0006(4) 0.0054(4) -0.0044(4)
C9 0.0277(6) 0.0327(6) 0.0259(5) -0.0015(4) -0.0078(4) 0.0010(5)
C10 0.0171(5) 0.0224(5) 0.0257(5) 0.0016(4) -0.0003(4) 0.0047(4)
C11 0.0162(4) 0.0177(4) 0.0240(5) -0.0001(4) -0.0009(4) 0.0014(4)
C12 0.0235(5) 0.0175(5) 0.0360(6) -0.0023(4) 0.0027(4) 0.0003(4)
C13 0.0317(5) 0.0245(5) 0.0284(5) 0.0014(4) 0.0089(5) 0.0055(5)

loop_
_atom_type_symbol
_atom_type_scat_dispersion_real
_atom_type_scat_dispersion_imag
_atom_type_scat_Cromer_Mann_a1
_atom_type_scat_Cromer_Mann_b1
_atom_type_scat_Cromer_Mann_a2
_atom_type_scat_Cromer_Mann_b2
_atom_type_scat_Cromer_Mann_a3
_atom_type_scat_Cromer_Mann_b3
_atom_type_scat_Cromer_Mann_a4
_atom_type_scat_Cromer_Mann_b4
_atom_type_scat_Cromer_Mann_c
_atom_type_scat_source
C 0.0181 0.0091 2.3100 20.8439 1.0200 10.2075 1.5886 0.5687 0.8650 51.6512 0.2156 'International Tables Vol C 4.2.6.8 and 6.1.1.4'
H 0.0000 0.0000 0.4930 10.5109 0.3229 26.1257 0.1402 3.1424 0.0408 57.7998 0.0030 'International Tables Vol C 4.2.6.8 and 6.1.1.4'
O 0.0492 0.0322 3.0485 13.2771 2.2868 5.7011 1.5463 0.3239 0.8670 32.9089 0.2508 'International Tables Vol C 4.2.6.8 and 6.1.1.4'

loop_
_geom_angle_atom_site_label_1
_geom_angle_atom_site_label_2
_geom_angle_atom_site_label_3
_geom_angle
_geom_angle_publ_flag
C5 O2 C10 108.47(8) yes
C2 C1 C6 110.46(7) yes
C2 C1 C10 107.41(8) yes
C6 C1 C10 100.18(7) yes
C2 C1 H11 113.3 no
C6 C1 H11 112.6 no
C10 C1 H11 112.0 no
C1 C2 C3 109.07(7) yes
C1 C2 C11 113.23(8) yes
C3 C2 C11 115.09(8) yes
C1 C2 H21 105.7 no
C3 C2 H21 106.7 no
C11 C2 H21 106.3 no
C2 C3 C4 106.02(8) yes
C2 C3 C7 109.81(8) yes
C4 C3 C7 101.45(8) yes
C2 C3 C9 113.04(8) yes
C4 C3 C9 111.40(8) yes
C7 C3 C9 114.22(8) yes
C3 C4 O3 125.13(10) yes
C3 C4 C5 112.70(8) yes
O3 C4 C5 122.16(9) yes
C4 C5 O2 107.01(8) yes
C4 C5 C6 108.43(8) yes
O2 C5 C6 104.99(8) yes
C4 C5 H51 111.8 no
O2 C5 H51 109.0 no
C6 C5 H51 115.0 no
C5 C6 C1 96.90(8) yes
C5 C6 C8 109.76(8) yes
C1 C6 C8 113.70(8) yes
C5 C6 H61 110.6 no
C1 C6 H61 111.0 no
C8 C6 H61 113.6 no
C3 C7 C8 116.19(9) yes
C3 C7 H71 119.9 no
C8 C7 H71 123.9 no
C6 C8 C7 115.16(9) yes
C6 C8 H81 120.9 no
C7 C8 H81 124.0 no
C3 C9 H91 110.6 no
C3 C9 H92 108.4 no
H91 C9 H92 107.9 no
C3 C9 H93 111.9 no
H91 C9 H93 108.0 no
H92 C9 H93 109.9 no
C1 C10 O2 108.39(8) yes
C1 C10 O1 130.77(9) yes
O2 C10 O1 120.83(9) yes
C2 C11 C12 115.43(8) yes
C2 C11 C13 109.60(8) yes
C12 C11 C13 110.39(9) yes
C2 C11 H111 106.3 no
C12 C11 H111 107.7 no
C13 C11 H111 107.0 no
C11 C12 H121 111.4 no
C11 C12 H122 110.0 no
H121 C12 H122 108.7 no
C11 C12 H123 111.1 no
H121 C12 H123 109.0 no
H122 C12 H123 106.5 no
C11 C13 H131 110.5 no
C11 C13 H132 110.3 no
H131 C13 H132 109.0 no
C11 C13 H133 110.0 no
H131 C13 H133 109.0 no
H132 C13 H133 108.0 no

loop_
_geom_bond_atom_site_label_1
_geom_bond_atom_site_label_2
_geom_bond_distance
_geom_bond_publ_flag
O1 C10 1.1986(13) yes
O2 C5 1.4575(12) yes
O2 C10 1.3642(12) yes
O3 C4 1.2112(13) yes
C1 C2 1.5670(12) yes
C1 C6 1.5557(13) yes
C1 C10 1.5156(13) yes
C1 H11 0.984 no
C2 C3 1.5755(13) yes
C2 C11 1.5475(13) yes
C2 H21 0.998 no
C3 C4 1.5331(13) yes
C3 C7 1.5176(14) yes
C3 C9 1.5236(13) yes
C4 C5 1.5336(15) yes
C5 C6 1.5331(14) yes
C5 H51 0.977 no
C6 C8 1.4961(14) yes
C6 H61 0.991 no
C7 C8 1.3268(16) yes
C7 H71 0.955 no
C8 H81 0.951 no
C9 H91 0.977 no
C9 H92 0.981 no
C9 H93 0.988 no
C11 C12 1.5251(14) yes
C11 C13 1.5290(14) yes
C11 H111 0.979 no
C12 H121 0.984 no
C12 H122 0.986 no
C12 H123 0.980 no
C13 H131 0.974 no
C13 H132 0.987 no
C13 H133 0.979 no

loop_
_geom_contact_atom_site_label_1
_geom_contact_atom_site_label_2
_geom_contact_distance
_geom_contact_site_symmetry_2
_geom_contact_publ_flag
O1 C7 3.3651(13) 4_564 no
O1 O2 3.0493(11) 2_566 no
O1 C5 3.1356(13) 2_566 no
O2 O3 3.0640(11) . no
C7 C12 3.1334(15) . no
C8 C12 3.4576(15) . no

loop_
_geom_torsion_atom_site_label_1
_geom_torsion_atom_site_label_2
_geom_torsion_atom_site_label_3
_geom_torsion_atom_site_label_4
_geom_torsion
_geom_torsion_publ_flag
C10 O2 C5 C4 92.73(9) no
C10 O2 C5 C6 -22.37(10) no
C5 O2 C10 O1 173.69(10) no
C5 O2 C10 C1 -7.24(11) no
C6 C1 C2 C3 -7.38(10) no
C6 C1 C2 C11 122.18(9) no
C10 C1 C2 C3 100.96(9) no
C10 C1 C2 C11 -129.48(8) no
C2 C1 C6 C5 70.17(9) no
C2 C1 C6 C8 -44.99(11) no
C10 C1 C6 C5 -42.87(9) no
C10 C1 C6 C8 -158.03(8) no
C2 C1 C10 O1 96.65(13) no
C2 C1 C10 O2 -82.29(9) no
C6 C1 C10 O1 -147.99(11) no
C6 C1 C10 O2 33.07(10) no
C1 C2 C3 C4 -53.77(9) no
C1 C2 C3 C7 55.07(10) no
C1 C2 C3 C9 -176.09(8) no
C11 C2 C3 C4 177.70(8) no
C11 C2 C3 C7 -73.46(10) no
C11 C2 C3 C9 55.38(11) no
C1 C2 C11 C12 -58.29(11) no
C1 C2 C11 C13 67.07(10) no
C3 C2 C11 C12 68.14(11) no
C3 C2 C11 C13 -166.50(8) no
C2 C3 C4 O3 -129.67(10) no
C2 C3 C4 C5 51.63(10) no
C7 C3 C4 O3 115.63(11) no
C7 C3 C4 C5 -63.07(10) no
C9 C3 C4 O3 -6.31(14) no
C9 C3 C4 C5 174.99(8) no
C2 C3 C7 C8 -54.16(12) no
C4 C3 C7 C8 57.70(11) no
C9 C3 C7 C8 177.65(9) no
O3 C4 C5 O2 82.14(12) no
O3 C4 C5 C6 -165.08(10) no
C3 C4 C5 O2 -99.12(9) no
C3 C4 C5 C6 13.66(11) no
O2 C5 C6 C1 40.58(9) no
O2 C5 C6 C8 158.86(8) no
C4 C5 C6 C1 -73.53(9) no
C4 C5 C6 C8 44.75(11) no
C1 C6 C8 C7 52.09(12) no
C5 C6 C8 C7 -55.19(12) no
C3 C7 C8 C6 -0.24(14) no
